data_4334314
loop_
_publ_author_name
'Sabine Scheuermayer'
'Floriana Tuna'
'Eufemio Moreno Pineda'
'Michael Bodensteiner'
'Manfred Scheer'
'Richard A. Layfield'

_publ_section_title
;
 Transmetalation of Chromocene by Lithium-Amide, -Phosphide, and -Arsenide
 Nucleophiles
;
_journal_name_full 'Inorganic Chemistry'
_journal_page_first 3878
_journal_page_last 3883
_journal_paper_doi 10.1021/ic3025815
_journal_volume 52
_journal_year 2013
_chemical_compound_source 'see text'
_chemical_formula_moiety 'C17 H41 Cr Li N2 Si4'
_chemical_formula_sum 'C17 H41 Cr Li N2 Si4'
_chemical_formula_weight 444.82
_chemical_name_systematic ?
_space_group_IT_number 14
_symmetry_cell_setting monoclinic
_symmetry_Int_Tables_number 14
_symmetry_space_group_name_Hall '-P 2yn'
_symmetry_space_group_name_H-M 'P 1 21/n 1'
_atom_sites_solution_hydrogens geom
_atom_sites_solution_primary direct
_atom_sites_solution_secondary difmap
_cell_angle_alpha 90
_cell_angle_beta 106.434(2)
_cell_angle_gamma 90
_cell_formula_units_Z 8
_cell_length_a 16.7360(2)
_cell_length_b 14.8988(2)
_cell_length_c 21.2558(3)
_cell_measurement_reflns_used 15101
_cell_measurement_temperature 123(1)
_cell_measurement_theta_max 66.6002
_cell_measurement_theta_min 2.9636
_cell_volume 5083.53(13)
_computing_cell_refinement
;
CrysAlisPro, Agilent Technologies,
Version 1.171.35.21 (release 20-01-2012 CrysAlis171 .NET)
(compiled Jan 23 2012,18:06:46)
;
_computing_data_collection
;
CrysAlisPro, Agilent Technologies,
Version 1.171.35.21 (release 20-01-2012 CrysAlis171 .NET)
(compiled Jan 23 2012,18:06:46)
;
_computing_data_reduction
;
CrysAlisPro, Agilent Technologies,
Version 1.171.35.21 (release 20-01-2012 CrysAlis171 .NET)
(compiled Jan 23 2012,18:06:46)
;
_computing_molecular_graphics 'SXGRAPH (Farrugia, 1999)'
_computing_publication_material 'PLATON (Spek, 2003)'
_computing_structure_refinement 'SHELXL-97 (Sheldrick, 1997)'
_computing_structure_solution 'SIR-97 (Altomare, 1999)'
_diffrn_ambient_temperature 123(1)
_diffrn_detector_area_resol_mean 10.5431
_diffrn_measured_fraction_theta_full 0.976
_diffrn_measured_fraction_theta_max 0.976
_diffrn_measurement_device_type 'Xcalibur, Ruby, Gemini ultra'
_diffrn_measurement_method '\w scans'
_diffrn_radiation_monochromator mirror
_diffrn_radiation_probe x-ray
_diffrn_radiation_source 'Enhance Ultra (Cu) x-ray Source'
_diffrn_radiation_type CuK\a
_diffrn_radiation_wavelength 1.54178
_diffrn_reflns_av_R_equivalents 0.0344
_diffrn_reflns_av_sigmaI/netI 0.0591
_diffrn_reflns_limit_h_max 19
_diffrn_reflns_limit_h_min -14
_diffrn_reflns_limit_k_max 17
_diffrn_reflns_limit_k_min -17
_diffrn_reflns_limit_l_max 25
_diffrn_reflns_limit_l_min -23
_diffrn_reflns_number 28031
_diffrn_reflns_reduction_process
;
;
_diffrn_reflns_theta_full 66.60
_diffrn_reflns_theta_max 66.60
_diffrn_reflns_theta_min 2.96
_exptl_absorpt_coefficient_mu 5.522
_exptl_absorpt_correction_T_max 0.699
_exptl_absorpt_correction_T_min 0.382
_exptl_absorpt_correction_type analytical
_exptl_absorpt_process_details
;
CrysAlisPro, Agilent Technologies,
Version 1.171.35.21 (release 20-01-2012 CrysAlis171 .NET)
(compiled Jan 23 2012,18:06:46)
Analytical numeric absorption correction using a multifaceted crystal
            model based on expressions derived by R.C. Clark & J.S. Reid.
(Clark, R. C. & Reid, J. S. (1995). Acta Cryst. A51, 887-897)
;
_exptl_crystal_colour purple
_exptl_crystal_density_diffrn 1.162
_exptl_crystal_density_method 'Not Measured'
_exptl_crystal_description plate
_exptl_crystal_F_000 1920
_exptl_crystal_size_max 0.3175
_exptl_crystal_size_mid 0.1942
_exptl_crystal_size_min 0.0724
_refine_diff_density_max 0.696
_refine_diff_density_min -0.446
_refine_diff_density_rms 0.075
_refine_ls_extinction_method none
_refine_ls_goodness_of_fit_ref 0.919
_refine_ls_hydrogen_treatment constr
_refine_ls_matrix_type full
_refine_ls_number_parameters 442
_refine_ls_number_reflns 8792
_refine_ls_number_restraints 0
_refine_ls_restrained_S_all 0.919
_refine_ls_R_factor_all 0.0448
_refine_ls_R_factor_gt 0.0400
_refine_ls_shift/su_max 0.001
_refine_ls_shift/su_mean 0.000
_refine_ls_structure_factor_coef Fsqd
_refine_ls_weighting_details 'calc w=1/[\s^2^(Fo^2^)+(0.0720P)^2^+2.5511P] where P=(Fo^2^+2Fc^2^)/3'
_refine_ls_weighting_scheme calc
_refine_ls_wR_factor_gt 0.1053
_refine_ls_wR_factor_ref 0.1074
_reflns_number_gt 7381
_reflns_number_total 8792
_reflns_threshold_expression >2\s(i)
_cod_data_source_file ic3025815_si_002_2.cif
_cod_data_source_block 1
_cod_original_sg_symbol_H-M 'P 21/n'
_cod_database_code 4334314

loop_
_symmetry_equiv_pos_site_id
_symmetry_equiv_pos_as_xyz
1 x,y,z
2 1/2-x,1/2+y,1/2-z
3 -x,-y,-z
4 1/2+x,1/2-y,1/2+z

loop_
_atom_site_aniso_label
_atom_site_aniso_U_11
_atom_site_aniso_U_22
_atom_site_aniso_U_33
_atom_site_aniso_U_23
_atom_site_aniso_U_13
_atom_site_aniso_U_12
Cr1 0.0280(2) 0.0227(2) 0.0241(2) -0.0017(1) 0.0098(2) -0.0002(1)
Si1 0.0296(3) 0.0369(4) 0.0250(3) -0.0071(3) 0.0037(3) 0.0008(3)
Si2 0.0287(3) 0.0295(3) 0.0254(3) 0.0024(2) 0.0108(2) 0.0025(2)
Si3 0.0256(3) 0.0300(3) 0.0264(3) -0.0013(2) 0.0098(2) -0.0004(2)
Si4 0.0278(3) 0.0307(3) 0.0222(3) 0.0014(2) 0.0061(2) -0.0006(2)
N1 0.0264(9) 0.0277(9) 0.0213(9) -0.0021(7) 0.0082(7) 0.0005(8)
N2 0.0254(9) 0.0254(9) 0.0229(9) -0.0025(7) 0.0076(7) -0.0003(7)
C1 0.0390(10) 0.0259(6) 0.0332(12) -0.0009(6) 0.0156(8) 0.0013(6)
C2 0.0390(10) 0.0259(6) 0.0332(12) -0.0009(6) 0.0156(8) 0.0013(6)
C3 0.0390(10) 0.0259(6) 0.0332(12) -0.0009(6) 0.0156(8) 0.0013(6)
C4 0.0390(10) 0.0259(6) 0.0332(12) -0.0009(6) 0.0156(8) 0.0013(6)
C5 0.0390(10) 0.0259(6) 0.0332(12) -0.0009(6) 0.0156(8) 0.0013(6)
C6 0.0348(13) 0.0484(16) 0.0352(14) 0.0001(11) 0.0009(11) 0.0086(12)
C7 0.0464(16) 0.0669(19) 0.0358(14) -0.0215(14) 0.0055(12) 0.0001(14)
C8 0.0337(14) 0.0450(15) 0.0535(17) -0.0057(13) 0.0037(12) -0.0067(12)
C9 0.0488(16) 0.0438(15) 0.0653(19) 0.0037(14) 0.0350(15) 0.0064(13)
C10 0.0324(13) 0.0523(16) 0.0356(14) 0.0057(12) 0.0081(11) -0.0077(11)
C11 0.0469(15) 0.0384(14) 0.0288(12) 0.0051(10) 0.0117(11) -0.0007(11)
C12 0.0311(13) 0.0388(14) 0.0489(15) 0.0030(12) 0.0161(11) -0.0051(11)
C13 0.0393(14) 0.0542(17) 0.0364(14) -0.0073(12) 0.0169(11) 0.0039(12)
C14 0.0310(12) 0.0391(14) 0.0381(13) 0.0001(11) 0.0111(10) 0.0048(10)
C15 0.0426(15) 0.0417(14) 0.0326(13) 0.0085(11) 0.0089(11) 0.0002(11)
C16 0.0463(15) 0.0373(13) 0.0282(12) -0.0047(10) 0.0030(11) -0.0039(11)
C17 0.0285(13) 0.0490(15) 0.0437(15) 0.0021(12) 0.0082(11) -0.0011(11)
Li1 0.035(2) 0.0261(19) 0.0246(18) -0.0009(15) 0.0089(16) -0.0006(15)
C5A 0.0390(10) 0.0259(6) 0.0332(12) -0.0009(6) 0.0156(8) 0.0013(6)
C2A 0.0390(10) 0.0259(6) 0.0332(12) -0.0009(6) 0.0156(8) 0.0013(6)
C3A 0.0390(10) 0.0259(6) 0.0332(12) -0.0009(6) 0.0156(8) 0.0013(6)
C1A 0.0390(10) 0.0259(6) 0.0332(12) -0.0009(6) 0.0156(8) 0.0013(6)
C4A 0.0390(10) 0.0259(6) 0.0332(12) -0.0009(6) 0.0156(8) 0.0013(6)
Cr2 0.0299(2) 0.0267(2) 0.0242(2) -0.0001(1) 0.0076(2) 0.0002(2)
Si5 0.0278(3) 0.0387(4) 0.0239(3) -0.0032(3) 0.0019(2) 0.0037(3)
Si6 0.0265(3) 0.0327(3) 0.0236(3) 0.0004(2) 0.0060(2) 0.0035(2)
Si7 0.0291(3) 0.0340(3) 0.0249(3) 0.0010(2) 0.0109(2) 0.0023(3)
Si8 0.0285(3) 0.0379(4) 0.0233(3) 0.0042(3) 0.0034(2) 0.0020(3)
N3 0.0265(9) 0.0293(10) 0.0221(9) 0.0008(7) 0.0039(7) 0.0023(8)
N4 0.0259(9) 0.0293(9) 0.0203(9) 0.0008(7) 0.0065(7) 0.0020(8)
C18 0.0471(15) 0.0290(13) 0.0469(15) 0.0041(11) 0.0108(12) 0.0021(11)
C19 0.0523(16) 0.0301(13) 0.0367(14) -0.0026(10) 0.0180(12) -0.0027(11)
C20 0.0432(15) 0.0337(14) 0.0484(16) -0.0036(12) 0.0079(12) -0.0040(11)
C21 0.0476(16) 0.0381(14) 0.0596(18) -0.0095(13) 0.0259(14) -0.0114(12)
C22 0.0643(18) 0.0331(13) 0.0358(14) -0.0007(11) 0.0201(13) -0.0105(12)
C23 0.0431(15) 0.0565(17) 0.0382(15) -0.0180(13) -0.0010(12) 0.0053(13)
C24 0.0421(15) 0.0525(16) 0.0318(13) 0.0072(12) 0.0031(11) 0.0130(12)
C25 0.0298(13) 0.0523(16) 0.0472(16) -0.0076(13) 0.0059(11) -0.0002(12)
C26 0.0326(13) 0.0396(14) 0.0506(16) -0.0029(12) 0.0134(12) 0.0070(11)
C27 0.0332(13) 0.0417(14) 0.0361(13) -0.0008(11) 0.0097(11) -0.0054(11)
C28 0.0413(15) 0.0655(19) 0.0299(13) 0.0094(12) 0.0119(11) 0.0043(13)
C29 0.0301(12) 0.0475(15) 0.0317(13) -0.0018(11) 0.0096(10) 0.0052(11)
C30 0.0462(16) 0.0457(15) 0.0609(18) 0.0058(13) 0.0319(14) 0.0015(13)
C31 0.0450(15) 0.0443(14) 0.0291(12) -0.0021(11) 0.0133(11) 0.0058(12)
C32 0.0487(16) 0.0538(17) 0.0269(13) 0.0089(11) 0.0035(11) 0.0006(13)
C33 0.0324(13) 0.0474(15) 0.0356(14) 0.0007(11) 0.0015(11) -0.0028(11)
C34 0.0348(14) 0.0485(16) 0.0455(16) 0.0016(12) 0.0051(12) 0.0122(12)
Li2 0.032(2) 0.031(2) 0.0232(18) 0.0004(15) 0.0069(15) 0.0007(16)

loop_
_atom_site_label
_atom_site_type_symbol
_atom_site_thermal_displace_type
_atom_site_fract_x
_atom_site_fract_y
_atom_site_fract_z
_atom_site_occupancy
_atom_site_U_iso_or_equiv
_atom_site_calc_flag
_atom_site_refinement_flags
Cr1 Cr Uani 0.22062(2) 0.09645(2) 0.75534(2) 1.000 0.0245(1) . .
Si1 Si Uani 0.34057(4) 0.01934(4) 0.89316(3) 1.000 0.0313(2) . .
Si2 Si Uani 0.16631(4) -0.04763(4) 0.84892(3) 1.000 0.0272(2) . .
Si3 Si Uani 0.33338(4) 0.01201(4) 0.66874(3) 1.000 0.0268(2) . .
Si4 Si Uani 0.14977(4) 0.00826(4) 0.60987(3) 1.000 0.0271(2) . .
N1 N Uani 0.25117(11) -0.00081(12) 0.82932(8) 1.000 0.0248(5) . .
N2 N Uani 0.23437(11) 0.01276(12) 0.67944(9) 1.000 0.0244(5) . .
C1 C Uani 0.1252(3) 0.2071(3) 0.77082(18) 0.650 0.0316(6) . .
C2 C Uani 0.2043(2) 0.2236(3) 0.8167(2) 0.650 0.0316(6) . .
C3 C Uani 0.2607(3) 0.2498(3) 0.7812(2) 0.650 0.0316(6) . .
C4 C Uani 0.2169(3) 0.2453(3) 0.7136(2) 0.650 0.0316(6) . .
C5 C Uani 0.1340(3) 0.2202(3) 0.7086(2) 0.650 0.0316(6) . .
C6 C Uani 0.40399(16) -0.08510(18) 0.92029(13) 1.000 0.0413(8) . .
C7 C Uani 0.31913(18) 0.0680(2) 0.96869(13) 1.000 0.0510(10) . .
C8 C Uani 0.41238(16) 0.10300(19) 0.87153(15) 1.000 0.0458(9) . .
C9 C Uani 0.09919(18) 0.03346(19) 0.87816(15) 1.000 0.0488(10) . .
C10 C Uani 0.09501(16) -0.10346(19) 0.77504(12) 1.000 0.0404(8) . .
C11 C Uani 0.19518(17) -0.13608(17) 0.91409(12) 1.000 0.0378(8) . .
C12 C Uani 0.37743(15) 0.12653(17) 0.66558(13) 1.000 0.0386(8) . .
C13 C Uani 0.34474(17) -0.0474(2) 0.59392(12) 1.000 0.0420(9) . .
C14 C Uani 0.40605(15) -0.05140(17) 0.73811(12) 1.000 0.0358(8) . .
C15 C Uani 0.15721(17) 0.09424(18) 0.54713(12) 1.000 0.0393(8) . .
C16 C Uani 0.13525(17) -0.10595(17) 0.57027(12) 1.000 0.0388(8) . .
C17 C Uani 0.04670(15) 0.02906(19) 0.62596(13) 1.000 0.0408(8) . .
Li1 Li Uani 0.2610(2) -0.0829(3) 0.75275(18) 1.000 0.0285(11) . .
C5A C Uani 0.1177(6) 0.2085(5) 0.7479(4) 0.350 0.0316(6) . .
C2A C Uani 0.2515(7) 0.2469(6) 0.7960(4) 0.350 0.0316(6) . .
C3A C Uani 0.2351(6) 0.2507(7) 0.7274(5) 0.350 0.0316(6) . .
C1A C Uani 0.1760(5) 0.2178(5) 0.8079(5) 0.350 0.0316(6) . .
C4A C Uani 0.1517(6) 0.2258(6) 0.6980(5) 0.350 0.0316(6) . .
Cr2 Cr Uani 0.77236(2) 0.31609(2) 0.73678(2) 1.000 0.0270(1) . .
Si5 Si Uani 0.85855(4) 0.23950(5) 0.88278(3) 1.000 0.0312(2) . .
Si6 Si Uani 0.67308(4) 0.23365(4) 0.83415(3) 1.000 0.0278(2) . .
Si7 Si Uani 0.82480(4) 0.16742(4) 0.64643(3) 1.000 0.0287(2) . .
Si8 Si Uani 0.64839(4) 0.22865(4) 0.60498(3) 1.000 0.0307(2) . .
N3 N Uani 0.76880(11) 0.23645(12) 0.81746(9) 1.000 0.0266(5) . .
N4 N Uani 0.74064(11) 0.21407(12) 0.66705(8) 1.000 0.0252(5) . .
C18 C Uani 0.72861(18) 0.46763(17) 0.70859(13) 1.000 0.0415(8) . .
C19 C Uani 0.77677(17) 0.46608(17) 0.77468(13) 1.000 0.0386(8) . .
C20 C Uani 0.85863(17) 0.44201(17) 0.77654(14) 1.000 0.0428(9) . .
C21 C Uani 0.86081(18) 0.42748(18) 0.71247(14) 1.000 0.0462(9) . .
C22 C Uani 0.78068(18) 0.44081(17) 0.67070(13) 1.000 0.0432(9) . .
C23 C Uani 0.85382(18) 0.3296(2) 0.94355(13) 1.000 0.0485(9) . .
C24 C Uani 0.88127(17) 0.12967(19) 0.92784(13) 1.000 0.0436(8) . .
C25 C Uani 0.95681(15) 0.2608(2) 0.85773(14) 1.000 0.0441(9) . .
C26 C Uani 0.62490(16) 0.34673(18) 0.83456(14) 1.000 0.0406(8) . .
C27 C Uani 0.59842(15) 0.16426(18) 0.77033(12) 1.000 0.0370(8) . .
C28 C Uani 0.67229(17) 0.1783(2) 0.91306(12) 1.000 0.0452(9) . .
C29 C Uani 0.89601(15) 0.11104(18) 0.72045(12) 1.000 0.0363(8) . .
C30 C Uani 0.89022(18) 0.24850(19) 0.61500(15) 1.000 0.0475(9) . .
C31 C Uani 0.79499(17) 0.07717(18) 0.58248(12) 1.000 0.0389(8) . .
C32 C Uani 0.66315(18) 0.2733(2) 0.52643(12) 1.000 0.0446(9) . .
C33 C Uani 0.58910(15) 0.12048(18) 0.58429(12) 1.000 0.0401(8) . .
C34 C Uani 0.57617(16) 0.31202(19) 0.62649(14) 1.000 0.0442(9) . .
Li2 Li Uani 0.7401(2) 0.1364(3) 0.74812(18) 1.000 0.0289(11) . .
H2 H Uiso 0.21680 0.21820 0.86200 0.650 0.0380 calc .
H3 H Uiso 0.31590 0.26680 0.79890 0.650 0.0380 calc .
H1 H Uiso 0.07660 0.19060 0.78080 0.650 0.0380 calc .
H7A H Uiso 0.28230 0.02880 0.98320 1.000 0.0760 calc R
H7B H Uiso 0.29360 0.12590 0.95850 1.000 0.0760 calc R
H4 H Uiso 0.23890 0.25680 0.67880 0.650 0.0380 calc .
H5 H Uiso 0.09180 0.21360 0.66950 0.650 0.0380 calc .
H6A H Uiso 0.36980 -0.13030 0.93200 1.000 0.0620 calc R
H6B H Uiso 0.45020 -0.07160 0.95760 1.000 0.0620 calc R
H6C H Uiso 0.42430 -0.10680 0.88520 1.000 0.0620 calc R
H9B H Uiso 0.13020 0.05820 0.91960 1.000 0.0730 calc R
H9C H Uiso 0.05090 0.00280 0.88320 1.000 0.0730 calc R
H10A H Uiso 0.07830 -0.06080 0.73990 1.000 0.0610 calc R
H10B H Uiso 0.04660 -0.12570 0.78580 1.000 0.0610 calc R
H10C H Uiso 0.12360 -0.15250 0.76160 1.000 0.0610 calc R
H11A H Uiso 0.23180 -0.11080 0.95330 1.000 0.0570 calc R
H11B H Uiso 0.22280 -0.18470 0.89910 1.000 0.0570 calc R
H11C H Uiso 0.14570 -0.15810 0.92320 1.000 0.0570 calc R
H12A H Uiso 0.37340 0.16060 0.70290 1.000 0.0580 calc R
H12B H Uiso 0.34670 0.15620 0.62610 1.000 0.0580 calc R
H12C H Uiso 0.43480 0.12160 0.66610 1.000 0.0580 calc R
H13A H Uiso 0.32320 -0.10730 0.59270 1.000 0.0630 calc R
H13B H Uiso 0.40260 -0.04990 0.59540 1.000 0.0630 calc R
H13C H Uiso 0.31430 -0.01550 0.55540 1.000 0.0630 calc R
H14A H Uiso 0.40450 -0.02560 0.77910 1.000 0.0540 calc R
H14B H Uiso 0.46170 -0.04790 0.73420 1.000 0.0540 calc R
H14C H Uiso 0.38910 -0.11310 0.73640 1.000 0.0540 calc R
H15A H Uiso 0.20900 0.08700 0.53670 1.000 0.0590 calc R
H15B H Uiso 0.15460 0.15330 0.56450 1.000 0.0590 calc R
H15C H Uiso 0.11180 0.08630 0.50820 1.000 0.0590 calc R
H16A H Uiso 0.18530 -0.12310 0.55980 1.000 0.0580 calc R
H16B H Uiso 0.08970 -0.10400 0.53090 1.000 0.0580 calc R
H16C H Uiso 0.12330 -0.14900 0.60000 1.000 0.0580 calc R
H17A H Uiso 0.04760 0.08660 0.64650 1.000 0.0610 calc R
H17B H Uiso 0.03650 -0.01690 0.65440 1.000 0.0610 calc R
H17C H Uiso 0.00330 0.02810 0.58520 1.000 0.0610 calc R
H7C H Uiso 0.37050 0.07400 1.00280 1.000 0.0760 calc R
H8A H Uiso 0.38280 0.15790 0.85730 1.000 0.0690 calc R
H8B H Uiso 0.43260 0.07940 0.83690 1.000 0.0690 calc R
H8C H Uiso 0.45860 0.11450 0.90930 1.000 0.0690 calc R
H9A H Uiso 0.08210 0.08090 0.84670 1.000 0.0730 calc R
H1A H Uiso 0.16770 0.20700 0.84870 0.350 0.0380 calc .
H2A H Uiso 0.30130 0.26070 0.82720 0.350 0.0380 calc .
H3A H Uiso 0.27320 0.26710 0.70500 0.350 0.0380 calc .
H4A H Uiso 0.12510 0.22190 0.65330 0.350 0.0380 calc .
H5A H Uiso 0.06240 0.19260 0.74210 0.350 0.0380 calc .
H18 H Uiso 0.67270 0.48350 0.69300 1.000 0.0500 calc R
H19 H Uiso 0.75770 0.47880 0.81080 1.000 0.0460 calc R
H20 H Uiso 0.90340 0.43680 0.81400 1.000 0.0510 calc R
H21 H Uiso 0.90760 0.41160 0.69960 1.000 0.0560 calc R
H22 H Uiso 0.76460 0.43320 0.62540 1.000 0.0520 calc R
H23A H Uiso 0.84230 0.38630 0.92140 1.000 0.0730 calc R
H23B H Uiso 0.90630 0.33270 0.97680 1.000 0.0730 calc R
H23C H Uiso 0.81050 0.31570 0.96340 1.000 0.0730 calc R
H24A H Uiso 0.88370 0.08270 0.89750 1.000 0.0650 calc R
H24B H Uiso 0.83800 0.11670 0.94800 1.000 0.0650 calc R
H24C H Uiso 0.93370 0.13350 0.96100 1.000 0.0650 calc R
H25A H Uiso 0.95150 0.31640 0.83400 1.000 0.0660 calc R
H25B H Uiso 0.96520 0.21260 0.83030 1.000 0.0660 calc R
H25C H Uiso 1.00360 0.26430 0.89620 1.000 0.0660 calc R
H26A H Uiso 0.62360 0.37790 0.79480 1.000 0.0610 calc R
H26B H Uiso 0.65720 0.38060 0.87150 1.000 0.0610 calc R
H26C H Uiso 0.56910 0.33980 0.83770 1.000 0.0610 calc R
H27A H Uiso 0.59480 0.18790 0.72760 1.000 0.0560 calc R
H27B H Uiso 0.54440 0.16590 0.77770 1.000 0.0560 calc R
H27C H Uiso 0.61780 0.10340 0.77300 1.000 0.0560 calc R
H28A H Uiso 0.69670 0.11970 0.91530 1.000 0.0680 calc R
H28B H Uiso 0.61590 0.17310 0.91510 1.000 0.0680 calc R
H28C H Uiso 0.70380 0.21390 0.94930 1.000 0.0680 calc R
H29A H Uiso 0.86480 0.06870 0.73800 1.000 0.0540 calc R
H29B H Uiso 0.92000 0.15540 0.75310 1.000 0.0540 calc R
H29C H Uiso 0.93960 0.08030 0.70800 1.000 0.0540 calc R
H30A H Uiso 0.90770 0.29660 0.64590 1.000 0.0710 calc R
H30B H Uiso 0.85810 0.27240 0.57360 1.000 0.0710 calc R
H30C H Uiso 0.93830 0.21800 0.60940 1.000 0.0710 calc R
H31A H Uiso 0.76120 0.03320 0.59580 1.000 0.0580 calc R
H31B H Uiso 0.84440 0.04900 0.57740 1.000 0.0580 calc R
H31C H Uiso 0.76410 0.10320 0.54150 1.000 0.0580 calc R
H32A H Uiso 0.69330 0.32880 0.53490 1.000 0.0670 calc R
H32B H Uiso 0.60970 0.28330 0.49550 1.000 0.0670 calc R
H32C H Uiso 0.69390 0.23050 0.50880 1.000 0.0670 calc R
H33A H Uiso 0.58020 0.09540 0.62330 1.000 0.0600 calc R
H33B H Uiso 0.62050 0.07900 0.56610 1.000 0.0600 calc R
H33C H Uiso 0.53630 0.13180 0.55280 1.000 0.0600 calc R
H34A H Uiso 0.56510 0.29420 0.66660 1.000 0.0660 calc R
H34B H Uiso 0.52490 0.31420 0.59190 1.000 0.0660 calc R
H34C H Uiso 0.60170 0.37030 0.63200 1.000 0.0660 calc R

loop_
_atom_type_symbol
_atom_type_description
_atom_type_scat_dispersion_real
_atom_type_scat_dispersion_imag
_atom_type_scat_source
Si Si 0.2541 0.3302 'International Tables Vol C Tables 4.2.6.8 and 6.1.1.4'
N N 0.0311 0.0180 'International Tables Vol C Tables 4.2.6.8 and 6.1.1.4'
Li Li 0.0008 0.0003 'International Tables Vol C Tables 4.2.6.8 and 6.1.1.4'
Cr Cr -0.1635 2.4439 'International Tables Vol C Tables 4.2.6.8 and 6.1.1.4'
H H 0.0000 0.0000 'International Tables Vol C Tables 4.2.6.8 and 6.1.1.4'
C C 0.0181 0.0091 'International Tables Vol C Tables 4.2.6.8 and 6.1.1.4'

loop_
_geom_angle_atom_site_label_1
_geom_angle_atom_site_label_2
_geom_angle_atom_site_label_3
_geom_angle
_geom_angle_publ_flag
N1 Cr1 N2 96.28(7) yes
N1 Cr1 C1 113.97(11) yes
N1 Cr1 C2 100.52(11) yes
N1 Cr1 C3 119.60(11) yes
N1 Cr1 C4 154.07(11) yes
N1 Cr1 C5 147.14(12) yes
N1 Cr1 C1A 102.6(2) yes
N1 Cr1 C2A 113.2(2) yes
N1 Cr1 C3A 145.9(2) yes
N1 Cr1 C4A 156.9(3) yes
N1 Cr1 C5A 123.8(2) yes
N2 Cr1 C1 137.70(11) yes
N2 Cr1 C2 162.81(11) yes
N2 Cr1 C3 130.99(12) yes
N2 Cr1 C4 105.26(12) yes
N2 Cr1 C5 108.96(11) yes
N2 Cr1 C1A 159.6(2) yes
N2 Cr1 C2A 140.3(2) yes
N2 Cr1 C3A 109.7(3) yes
N2 Cr1 C4A 103.2(2) yes
N2 Cr1 C5A 127.0(2) yes
C1 Cr1 C2 35.00(14) yes
C1 Cr1 C3 57.62(17) yes
C1 Cr1 C4 57.27(16) yes
C1 Cr1 C5 33.81(14) yes
C2 Cr1 C3 34.69(15) yes
C2 Cr1 C4 57.56(15) yes
C2 Cr1 C5 57.11(14) yes
C3 Cr1 C4 34.48(14) yes
C3 Cr1 C5 57.08(16) yes
C4 Cr1 C5 34.47(17) yes
C1A Cr1 C2A 34.8(3) yes
C1A Cr1 C3A 56.7(3) yes
C1A Cr1 C4A 56.8(3) yes
C1A Cr1 C5A 33.9(3) yes
C2A Cr1 C3A 34.0(3) yes
C2A Cr1 C4A 57.1(3) yes
C2A Cr1 C5A 56.4(3) yes
C3A Cr1 C4A 34.1(3) yes
C3A Cr1 C5A 55.4(3) yes
C4A Cr1 C5A 33.2(3) yes
C21 Cr2 C22 34.34(10) yes
N3 Cr2 C22 162.20(8) yes
N4 Cr2 C18 120.73(8) yes
N4 Cr2 C19 155.06(8) yes
N4 Cr2 C20 146.83(9) yes
N4 Cr2 C21 113.82(9) yes
N4 Cr2 C22 101.38(8) yes
C18 Cr2 C19 34.36(9) yes
C18 Cr2 C20 57.06(10) yes
C18 Cr2 C21 56.82(10) yes
C18 Cr2 C22 34.29(10) yes
N3 Cr2 N4 96.22(7) yes
N3 Cr2 C18 131.23(9) yes
N3 Cr2 C19 105.10(8) yes
N3 Cr2 C20 108.11(9) yes
N3 Cr2 C21 137.36(9) yes
C20 Cr2 C22 57.06(10) yes
C19 Cr2 C21 56.89(10) yes
C19 Cr2 C22 57.16(9) yes
C19 Cr2 C20 34.49(10) yes
C20 Cr2 C21 34.03(10) yes
N1 Si1 C8 113.14(11) yes
C6 Si1 C7 106.49(12) yes
N1 Si1 C7 113.69(12) yes
N1 Si1 C6 112.53(11) yes
C6 Si1 C8 106.25(13) yes
C7 Si1 C8 104.03(13) yes
C9 Si2 C11 105.19(13) yes
N1 Si2 C9 115.41(11) yes
N1 Si2 C10 110.31(10) yes
N1 Si2 C11 113.75(11) yes
C9 Si2 C10 105.35(13) yes
C10 Si2 C11 106.07(12) yes
C13 Si3 C14 103.28(12) yes
N2 Si3 C13 116.34(11) yes
C12 Si3 C14 108.25(12) yes
N2 Si3 C12 113.59(10) yes
N2 Si3 C14 109.30(10) yes
C12 Si3 C13 105.36(12) yes
N2 Si4 C15 112.13(11) yes
N2 Si4 C17 114.13(11) yes
C15 Si4 C16 108.96(11) yes
N2 Si4 C16 112.75(11) yes
C16 Si4 C17 102.80(13) yes
C15 Si4 C17 105.41(13) yes
N3 Si5 C24 112.94(11) yes
N3 Si5 C23 111.94(12) yes
C23 Si5 C24 108.26(12) yes
C23 Si5 C25 106.40(13) yes
N3 Si5 C25 113.82(11) yes
C24 Si5 C25 102.86(13) yes
N3 Si6 C28 115.74(11) yes
C26 Si6 C27 107.49(12) yes
N3 Si6 C26 113.80(11) yes
N3 Si6 C27 109.28(10) yes
C26 Si6 C28 106.29(13) yes
C27 Si6 C28 103.49(12) yes
C29 Si7 C31 105.16(12) yes
N4 Si7 C31 113.69(11) yes
C29 Si7 C30 106.85(13) yes
N4 Si7 C29 109.58(10) yes
N4 Si7 C30 115.44(11) yes
C30 Si7 C31 105.42(13) yes
C32 Si8 C34 103.76(13) yes
N4 Si8 C33 111.57(10) yes
C33 Si8 C34 106.91(12) yes
N4 Si8 C32 114.04(11) yes
N4 Si8 C34 113.12(11) yes
C32 Si8 C33 106.83(12) yes
Cr1 N1 Li1 82.86(13) yes
Cr1 N1 Si2 114.59(10) yes
Cr1 N1 Si1 116.13(10) yes
Si2 N1 Li1 101.70(14) yes
Si1 N1 Si2 117.65(10) yes
Si1 N1 Li1 118.13(14) yes
Si3 N2 Si4 117.86(11) yes
Cr1 N2 Si3 114.85(10) yes
Cr1 N2 Si4 115.90(10) yes
Cr1 N2 Li1 82.96(13) yes
Si3 N2 Li1 94.83(13) yes
Si4 N2 Li1 124.49(15) yes
Cr2 N3 Si5 114.89(10) yes
Cr2 N3 Li2 83.05(13) yes
Si5 N3 Si6 118.51(11) yes
Si5 N3 Li2 124.54(15) yes
Si6 N3 Li2 95.00(13) yes
Cr2 N3 Si6 114.92(10) yes
Cr2 N4 Si7 114.22(10) yes
Cr2 N4 Si8 116.21(10) yes
Si8 N4 Li2 119.21(14) yes
Si7 N4 Li2 100.42(13) yes
Cr2 N4 Li2 82.90(13) yes
Si7 N4 Si8 117.96(10) yes
C2 C1 C5 107.4(4) no
Cr1 C1 C5 73.1(3) yes
Cr1 C1 C2 71.6(3) yes
Cr1 C1A C2A 74.5(5) yes
Cr1 C1A C5A 73.7(5) yes
C2A C1A C5A 107.3(8) no
Cr1 C2 C1 73.4(3) yes
C1 C2 C3 108.2(4) no
Cr1 C2 C3 74.3(2) yes
C1A C2A C3A 105.9(9) no
Cr1 C2A C1A 70.7(5) yes
Cr1 C2A C3A 72.9(6) yes
Cr1 C3 C4 72.1(3) yes
Cr1 C3 C2 71.1(3) yes
C2 C3 C4 107.1(4) no
C2A C3A C4A 109.1(9) no
Cr1 C3A C2A 73.1(6) yes
Cr1 C3A C4A 72.6(6) yes
C3 C4 C5 107.7(4) no
Cr1 C4 C5 72.7(3) yes
Cr1 C4 C3 73.5(3) yes
C3A C4A C5A 106.5(9) no
Cr1 C4A C3A 73.3(6) yes
Cr1 C4A C5A 72.5(5) yes
Cr1 C5 C1 73.1(3) yes
C1 C5 C4 109.5(4) no
Cr1 C5 C4 72.8(3) yes
C1A C5A C4A 111.1(9) no
Cr1 C5A C1A 72.4(5) yes
Cr1 C5A C4A 74.3(6) yes
C2 C1 H1 126.00 no
C5 C1 H1 126.00 no
Cr1 C1 H1 121.00 no
C2A C1A H1A 126.00 no
C5A C1A H1A 126.00 no
Cr1 C1A H1A 117.00 no
Cr1 C2 H2 118.00 no
C1 C2 H2 126.00 no
C3 C2 H2 126.00 no
C1A C2A H2A 127.00 no
C3A C2A H2A 127.00 no
Cr1 C2A H2A 121.00 no
C2 C3 H3 126.00 no
Cr1 C3 H3 122.00 no
C4 C3 H3 126.00 no
C4A C3A H3A 125.00 no
C2A C3A H3A 125.00 no
Cr1 C3A H3A 121.00 no
C3 C4 H4 126.00 no
C5 C4 H4 126.00 no
Cr1 C4 H4 120.00 no
C3A C4A H4A 127.00 no
Cr1 C4A H4A 119.00 no
C5A C4A H4A 127.00 no
C4 C5 H5 125.00 no
Cr1 C5 H5 121.00 no
C1 C5 H5 125.00 no
C4A C5A H5A 124.00 no
Cr1 C5A H5A 120.00 no
C1A C5A H5A 125.00 no
Si1 C6 H6A 109.00 no
Si1 C6 H6B 109.00 no
Si1 C6 H6C 110.00 no
H6A C6 H6B 109.00 no
H6A C6 H6C 109.00 no
H6B C6 H6C 109.00 no
Si1 C7 H7A 109.00 no
Si1 C7 H7B 109.00 no
Si1 C7 H7C 109.00 no
H7A C7 H7B 109.00 no
H7A C7 H7C 109.00 no
H7B C7 H7C 109.00 no
H8B C8 H8C 109.00 no
H8A C8 H8C 109.00 no
Si1 C8 H8B 109.00 no
Si1 C8 H8A 110.00 no
Si1 C8 H8C 110.00 no
H8A C8 H8B 109.00 no
Si2 C9 H9C 109.00 no
H9B C9 H9C 109.00 no
H9A C9 H9B 109.00 no
H9A C9 H9C 110.00 no
Si2 C9 H9B 109.00 no
Si2 C9 H9A 109.00 no
Si2 C10 H10B 109.00 no
Si2 C10 H10A 110.00 no
H10B C10 H10C 109.00 no
H10A C10 H10B 109.00 no
H10A C10 H10C 109.00 no
Si2 C10 H10C 110.00 no
H11A C11 H11B 110.00 no
Si2 C11 H11B 109.00 no
Si2 C11 H11C 109.00 no
Si2 C11 H11A 109.00 no
H11B C11 H11C 109.00 no
H11A C11 H11C 110.00 no
Si3 C12 H12B 109.00 no
Si3 C12 H12C 109.00 no
Si3 C12 H12A 109.00 no
H12A C12 H12C 110.00 no
H12A C12 H12B 109.00 no
H12B C12 H12C 109.00 no
H13B C13 H13C 110.00 no
Si3 C13 H13A 110.00 no
Si3 C13 H13B 109.00 no
Si3 C13 H13C 109.00 no
H13A C13 H13B 109.00 no
H13A C13 H13C 109.00 no
H14A C14 H14C 110.00 no
Si3 C14 H14C 109.00 no
H14A C14 H14B 109.00 no
Si3 C14 H14B 109.00 no
H14B C14 H14C 109.00 no
Si3 C14 H14A 109.00 no
Si4 C15 H15C 109.00 no
H15A C15 H15C 109.00 no
Si4 C15 H15A 109.00 no
Si4 C15 H15B 109.00 no
H15A C15 H15B 110.00 no
H15B C15 H15C 109.00 no
Si4 C16 H16A 109.00 no
H16A C16 H16C 109.00 no
Si4 C16 H16C 110.00 no
H16A C16 H16B 110.00 no
Si4 C16 H16B 109.00 no
H16B C16 H16C 109.00 no
Si4 C17 H17B 109.00 no
Si4 C17 H17C 109.00 no
H17A C17 H17B 109.00 no
H17A C17 H17C 110.00 no
H17B C17 H17C 109.00 no
Si4 C17 H17A 109.00 no
Cr2 C18 C22 71.31(15) yes
Cr2 C18 C19 71.76(15) yes
C19 C18 C22 107.2(3) no
C18 C19 C20 108.1(2) no
Cr2 C19 C18 73.88(15) yes
Cr2 C19 C20 72.86(15) yes
C19 C20 C21 107.9(3) no
Cr2 C20 C19 72.64(16) yes
Cr2 C20 C21 73.13(16) yes
C20 C21 C22 108.3(3) no
Cr2 C21 C20 72.84(16) yes
Cr2 C21 C22 72.09(16) yes
C18 C22 C21 108.4(2) no
Cr2 C22 C18 74.41(15) yes
Cr2 C22 C21 73.57(16) yes
C19 C18 H18 126.00 no
C22 C18 H18 126.00 no
Cr2 C18 H18 122.00 no
C20 C19 H19 126.00 no
Cr2 C19 H19 119.00 no
C18 C19 H19 126.00 no
Cr2 C20 H20 120.00 no
C21 C20 H20 126.00 no
C19 C20 H20 126.00 no
Cr2 C21 H21 121.00 no
C22 C21 H21 126.00 no
C20 C21 H21 126.00 no
C21 C22 H22 126.00 no
C18 C22 H22 126.00 no
Cr2 C22 H22 118.00 no
H23B C23 H23C 110.00 no
Si5 C23 H23C 109.00 no
Si5 C23 H23A 109.00 no
Si5 C23 H23B 109.00 no
H23A C23 H23B 109.00 no
H23A C23 H23C 110.00 no
Si5 C24 H24A 109.00 no
Si5 C24 H24C 109.00 no
H24A C24 H24B 110.00 no
Si5 C24 H24B 109.00 no
H24B C24 H24C 109.00 no
H24A C24 H24C 109.00 no
H25A C25 H25B 109.00 no
Si5 C25 H25C 109.00 no
Si5 C25 H25A 109.00 no
Si5 C25 H25B 109.00 no
H25B C25 H25C 109.00 no
H25A C25 H25C 109.00 no
H26A C26 H26C 109.00 no
H26A C26 H26B 109.00 no
Si6 C26 H26A 110.00 no
Si6 C26 H26B 109.00 no
Si6 C26 H26C 109.00 no
H26B C26 H26C 109.00 no
H27B C27 H27C 109.00 no
Si6 C27 H27B 109.00 no
Si6 C27 H27A 109.00 no
H27A C27 H27C 109.00 no
Si6 C27 H27C 109.00 no
H27A C27 H27B 110.00 no
Si6 C28 H28A 110.00 no
Si6 C28 H28C 109.00 no
H28A C28 H28B 110.00 no
Si6 C28 H28B 109.00 no
H28B C28 H28C 109.00 no
H28A C28 H28C 109.00 no
Si7 C29 H29B 109.00 no
Si7 C29 H29A 109.00 no
H29A C29 H29B 110.00 no
H29A C29 H29C 109.00 no
Si7 C29 H29C 109.00 no
H29B C29 H29C 109.00 no
H30B C30 H30C 109.00 no
H30A C30 H30C 110.00 no
Si7 C30 H30A 109.00 no
Si7 C30 H30B 109.00 no
Si7 C30 H30C 109.00 no
H30A C30 H30B 109.00 no
Si7 C31 H31B 109.00 no
Si7 C31 H31C 109.00 no
Si7 C31 H31A 109.00 no
H31A C31 H31C 109.00 no
H31B C31 H31C 110.00 no
H31A C31 H31B 109.00 no
Si8 C32 H32C 109.00 no
Si8 C32 H32A 109.00 no
H32A C32 H32B 109.00 no
Si8 C32 H32B 109.00 no
H32B C32 H32C 110.00 no
H32A C32 H32C 110.00 no
Si8 C33 H33C 109.00 no
H33A C33 H33C 109.00 no
Si8 C33 H33A 109.00 no
Si8 C33 H33B 109.00 no
H33B C33 H33C 109.00 no
H33A C33 H33B 110.00 no
H34B C34 H34C 109.00 no
H34A C34 H34B 110.00 no
Si8 C34 H34A 109.00 no
Si8 C34 H34B 109.00 no
Si8 C34 H34C 109.00 no
H34A C34 H34C 109.00 no
N1 Li1 N2 97.9(2) yes
N3 Li2 N4 97.8(2) yes

loop_
_geom_bond_atom_site_label_1
_geom_bond_atom_site_label_2
_geom_bond_distance
_geom_bond_publ_flag
Cr1 N1 2.0926(17) yes
Cr1 N2 2.1025(19) yes
Cr1 C1 2.382(5) yes
Cr1 C2 2.359(4) yes
Cr1 C3 2.401(4) yes
Cr1 C4 2.383(4) yes
Cr1 C5 2.382(5) yes
Cr1 C1A 2.355(8) yes
Cr1 C2A 2.405(9) yes
Cr1 C3A 2.403(10) yes
Cr1 C4A 2.395(9) yes
Cr1 C5A 2.372(9) yes
Cr2 C20 2.372(3) yes
Cr2 C21 2.376(3) yes
Cr2 C22 2.357(3) yes
Cr2 C18 2.397(3) yes
Cr2 N3 2.1001(19) yes
Cr2 N4 2.0841(17) yes
Cr2 C19 2.370(3) yes
Si1 C8 1.877(3) yes
Si1 N1 1.7382(19) yes
Si1 C6 1.880(3) yes
Si1 C7 1.886(3) yes
Si2 N1 1.736(2) yes
Si2 C9 1.872(3) yes
Si2 C10 1.877(3) yes
Si2 C11 1.874(3) yes
Si3 N2 1.735(2) yes
Si3 C12 1.867(3) yes
Si3 C13 1.876(3) yes
Si3 C14 1.879(3) yes
Si4 N2 1.735(2) yes
Si4 C15 1.879(3) yes
Si4 C17 1.877(3) yes
Si4 C16 1.883(3) yes
Si5 C23 1.880(3) yes
Si5 C24 1.880(3) yes
Si5 N3 1.734(2) yes
Si5 C25 1.893(3) yes
Si6 N3 1.737(2) yes
Si6 C26 1.869(3) yes
Si6 C28 1.873(3) yes
Si6 C27 1.874(3) yes
Si7 C29 1.882(3) yes
Si7 N4 1.735(2) yes
Si7 C30 1.876(3) yes
Si7 C31 1.876(3) yes
Si8 N4 1.7375(19) yes
Si8 C34 1.878(3) yes
Si8 C33 1.878(3) yes
Si8 C32 1.877(3) yes
N1 Li1 2.079(4) yes
N2 Li1 2.065(4) yes
N3 Li2 2.055(4) yes
N4 Li2 2.078(4) yes
C1 C5 1.385(6) no
C1 C2 1.426(6) no
C1A C5A 1.376(13) no
C1A C2A 1.425(15) no
C2 C3 1.420(6) no
C2A C3A 1.407(13) no
C3 C4 1.418(6) no
C3A C4A 1.408(15) no
C4 C5 1.412(7) no
C4A C5A 1.363(14) no
C1 H1 0.9300 no
C1A H1A 0.9300 no
C2 H2 0.9300 no
C2A H2A 0.9300 no
C3 H3 0.9300 no
C3A H3A 0.9300 no
C4 H4 0.9300 no
C4A H4A 0.9300 no
C5 H5 0.9300 no
C5A H5A 0.9300 no
C6 H6B 0.9600 no
C6 H6C 0.9600 no
C6 H6A 0.9600 no
C7 H7B 0.9600 no
C7 H7A 0.9600 no
C7 H7C 0.9600 no
C8 H8B 0.9600 no
C8 H8A 0.9600 no
C8 H8C 0.9600 no
C9 H9C 0.9600 no
C9 H9A 0.9600 no
C9 H9B 0.9600 no
C10 H10C 0.9600 no
C10 H10A 0.9600 no
C10 H10B 0.9600 no
C11 H11C 0.9600 no
C11 H11A 0.9600 no
C11 H11B 0.9600 no
C12 H12B 0.9600 no
C12 H12A 0.9600 no
C12 H12C 0.9600 no
C13 H13B 0.9600 no
C13 H13A 0.9600 no
C13 H13C 0.9600 no
C14 H14C 0.9600 no
C14 H14A 0.9600 no
C14 H14B 0.9600 no
C15 H15C 0.9600 no
C15 H15A 0.9600 no
C15 H15B 0.9600 no
C16 H16C 0.9600 no
C16 H16A 0.9600 no
C16 H16B 0.9600 no
C17 H17C 0.9600 no
C17 H17A 0.9600 no
C17 H17B 0.9600 no
C18 C19 1.408(4) no
C18 C22 1.402(4) no
C19 C20 1.406(4) no
C20 C21 1.390(4) no
C21 C22 1.397(4) no
C18 H18 0.9300 no
C19 H19 0.9300 no
C20 H20 0.9300 no
C21 H21 0.9300 no
C22 H22 0.9300 no
C23 H23A 0.9600 no
C23 H23B 0.9600 no
C23 H23C 0.9600 no
C24 H24A 0.9600 no
C24 H24B 0.9600 no
C24 H24C 0.9600 no
C25 H25A 0.9600 no
C25 H25B 0.9600 no
C25 H25C 0.9600 no
C26 H26A 0.9600 no
C26 H26B 0.9600 no
C26 H26C 0.9600 no
C27 H27A 0.9600 no
C27 H27B 0.9600 no
C27 H27C 0.9600 no
C28 H28A 0.9600 no
C28 H28B 0.9600 no
C28 H28C 0.9600 no
C29 H29A 0.9600 no
C29 H29B 0.9600 no
C29 H29C 0.9600 no
C30 H30A 0.9600 no
C30 H30B 0.9600 no
C30 H30C 0.9600 no
C31 H31A 0.9600 no
C31 H31B 0.9600 no
C31 H31C 0.9600 no
C32 H32A 0.9600 no
C32 H32B 0.9600 no
C32 H32C 0.9600 no
C33 H33A 0.9600 no
C33 H33B 0.9600 no
C33 H33C 0.9600 no
C34 H34A 0.9600 no
C34 H34B 0.9600 no
C34 H34C 0.9600 no

loop_
_geom_contact_atom_site_label_1
_geom_contact_atom_site_label_2
_geom_contact_distance
_geom_contact_site_symmetry_2
_geom_contact_publ_flag
Cr1 H8A 3.0900 . no
Cr1 H8B 3.4900 . no
Cr1 H9A 3.4300 . no
Cr1 H10A 3.2900 . no
Cr1 H12A 3.2100 . no
Cr1 H14A 3.4900 . no
Cr1 H17A 3.1600 . no
Cr1 H4A 2.9700 . no
Cr2 H34A 3.3800 . no
Cr2 H34C 3.1900 . no
Cr2 H25A 3.1200 . no
Cr2 H26A 3.2100 . no
Cr2 H27A 3.4900 . no
Cr2 H29B 3.3900 . no
Cr2 H30A 3.3800 . no
Si1 C14 3.901(3) . no
Si2 C3A 3.987(10) 2_546 no
Si8 C27 3.954(3) . no
Si1 H11A 3.1700 . no
Si1 H14A 2.9900 . no
Si2 H7A 3.1700 . no
Si2 H4 3.4500 2_546 no
Si2 H3A 3.2600 2_546 no
Si3 H15A 3.1900 . no
Si4 H13A 3.4800 . no
Si4 H13C 3.2900 . no
Si4 H4A 3.3700 . no
Si4 H10A 3.4600 . no
Si5 H29B 3.4400 . no
Si5 H20 3.4600 . no
Si5 H28A 3.4700 . no
Si5 H28C 3.3100 . no
Si6 H23C 3.2800 . no
Si7 H32C 3.2600 . no
Si7 H19 3.3700 2_646 no
Si8 H31C 3.2500 . no
Si8 H27A 3.0500 . no
N1 C2 3.427(5) . no
N1 N2 3.125(2) . no
N1 Li1 2.079(4) . no
N2 Li1 2.065(4) . no
N2 N1 3.125(2) . no
N3 N4 3.115(2) . no
N3 Li2 2.055(4) . no
N4 N3 3.115(2) . no
N4 C22 3.441(3) . no
N4 Li2 2.078(4) . no
C1 C4 2.284(7) . no
C1 C9 3.557(5) . no
C1 C3 2.305(7) . no
C1A C3A 2.259(14) . no
C1A C4A 2.258(14) . no
C1A C9 3.537(9) . no
C1A Li1 3.516(9) 2_556 no
C2 C4 2.283(6) . no
C2 Si1 3.874(4) . no
C2 N1 3.427(5) . no
C2 Li1 3.363(6) 2_556 no
C2 C5 2.267(6) . no
C2A Li1 2.725(10) 2_556 no
C2A C8 3.461(11) . no
C2A C4A 2.293(14) . no
C2A C5A 2.257(15) . no
C3 C8 3.487(5) . no
C3 Li1 2.592(6) 2_556 no
C3 C5 2.285(7) . no
C3 C1 2.305(7) . no
C3A Si2 3.987(10) 2_556 no
C3A C5A 2.220(15) . no
C3A C1A 2.259(14) . no
C3A Li1 2.513(11) 2_556 no
C3A C12 3.549(11) . no
C3A C10 3.591(11) 2_556 no
C4 Li1 2.655(6) 2_556 no
C4 C2 2.283(6) . no
C4 C12 3.598(6) . no
C4 C1 2.284(7) . no
C4A C2A 2.293(14) . no
C4A C1A 2.258(14) . no
C4A C17 3.536(10) . no
C4A Si4 3.739(9) . no
C4A Li1 3.239(10) 2_556 no
C5 C3 2.285(7) . no
C5 C2 2.267(6) . no
C5 Li1 3.399(6) 2_556 no
C5 C17 3.446(5) . no
C5 Si4 3.842(4) . no
C5A C2A 2.257(15) . no
C5A Li1 3.714(9) 2_556 no
C5A C3A 2.220(15) . no
C6 C11 3.542(4) . no
C8 C3 3.487(5) . no
C8 C2A 3.461(11) . no
C9 C1A 3.537(9) . no
C9 C1 3.557(5) . no
C10 C3A 3.591(11) 2_546 no
C11 C6 3.542(4) . no
C12 C4 3.598(6) . no
C12 C3A 3.549(11) . no
C13 C16 3.508(4) . no
C14 Si1 3.901(3) . no
C16 C13 3.508(4) . no
C17 C5 3.446(5) . no
C17 C4A 3.536(10) . no
C18 C34 3.523(4) . no
C18 C21 2.271(4) . no
C18 C20 2.278(4) . no
C18 Li2 2.678(5) 2_656 no
C19 Li2 2.584(5) 2_656 no
C19 C21 2.261(4) . no
C19 C22 2.261(4) . no
C20 Si5 3.769(3) . no
C20 C25 3.371(4) . no
C20 C22 2.259(4) . no
C20 C27 3.589(4) 2_656 no
C20 Li2 3.302(5) 2_656 no
C20 C18 2.278(4) . no
C21 C19 2.261(4) . no
C21 C30 3.496(4) . no
C21 C27 3.592(4) 2_656 no
C21 C18 2.271(4) . no
C22 C20 2.259(4) . no
C22 C19 2.261(4) . no
C22 Si8 3.885(3) . no
C22 N4 3.441(3) . no
C22 Li2 3.454(5) 2_656 no
C24 C28 3.498(4) . no
C25 C20 3.371(4) . no
C25 C29 3.585(4) . no
C27 C21 3.592(4) 2_646 no
C27 Si8 3.954(3) . no
C27 C20 3.589(4) 2_646 no
C28 C24 3.498(4) . no
C29 C25 3.585(4) . no
C30 C21 3.496(4) . no
C31 C33 3.517(4) . no
C33 C31 3.517(4) . no
C34 C18 3.523(4) . no
C1 H5 2.0700 . no
C1 H2 2.1100 . no
C1 H14C 2.6900 2_556 no
C1 H9A 2.7000 . no
C1A H5A 2.0500 . no
C1A H9A 2.8400 . no
C1A H14C 2.8000 2_556 no
C1A H2A 2.1200 . no
C2 H8A 3.0300 . no
C2 H14C 2.9400 2_556 no
C2 H1 2.1100 . no
C2 H3 2.1100 . no
C2A H16C 3.0100 2_556 no
C2A H14C 3.0700 2_556 no
C2A H8A 2.5800 . no
C2A H1A 2.1100 . no
C2A H10C 3.0900 2_556 no
C2A H3A 2.0900 . no
C3 H10C 2.7700 2_556 no
C3 H4 2.1100 . no
C3 H8A 2.6100 . no
C3 H2 2.1000 . no
C3A H2A 2.1000 . no
C3A H4A 2.1000 . no
C3A H12A 2.8500 . no
C3A H10C 2.7200 2_556 no
C4 H5 2.0900 . no
C4 H10C 2.9900 2_556 no
C4 H3 2.1100 . no
C4 H12A 2.9700 . no
C4 H11B 3.0400 2_556 no
C4A H3A 2.0900 . no
C4A H17A 2.7300 . no
C4A H15B 3.0500 . no
C4A H5A 2.0400 . no
C4A H14C 2.9500 2_556 no
C5 H4 2.1000 . no
C5 H17A 2.5900 . no
C5 H14C 2.8200 2_556 no
C5 H1 2.0800 . no
C5A H9A 3.0100 . no
C5A H4A 2.0600 . no
C5A H17A 2.8100 . no
C5A H1A 2.0700 . no
C5A H14C 2.6900 2_556 no
C7 H9B 3.0400 . no
C7 H11A 3.0100 . no
C8 H3 3.0900 . no
C8 H14A 2.7200 . no
C8 H2A 2.9800 . no
C9 H1A 2.9700 . no
C9 H1 3.0800 . no
C10 H17B 2.7900 . no
C10 H3A 2.8700 2_546 no
C11 H4 2.9800 2_546 no
C11 H3A 3.0900 2_546 no
C11 H6A 2.8400 . no
C11 H7A 3.0200 . no
C12 H3A 2.9900 . no
C12 H4 3.1000 . no
C13 H15A 3.0100 . no
C13 H31C 3.0500 3_656 no
C13 H16A 2.8000 . no
C14 H21 3.0700 2_646 no
C14 H8B 2.8100 . no
C15 H13C 3.0600 . no
C16 H13A 3.0500 . no
C16 H2A 2.9200 2_546 no
C17 H10A 2.6900 . no
C17 H5 2.9300 . no
C17 H29C 2.9300 1_455 no
C18 H22 2.0900 . no
C18 H19 2.0900 . no
C18 H34C 2.7000 . no
C18 H24A 3.0300 2_656 no
C18 H29A 2.6500 2_656 no
C19 H20 2.0900 . no
C19 H27C 3.0600 2_656 no
C19 H26A 3.0200 . no
C19 H18 2.1000 . no
C19 H29A 2.7700 2_656 no
C20 H25A 2.5200 . no
C20 H33A 3.0900 2_656 no
C20 H21 2.0800 . no
C20 H19 2.0900 . no
C20 H27C 2.7000 2_656 no
C20 H14B 3.0800 2_656 no
C21 H27C 2.6500 2_656 no
C21 H22 2.0800 . no
C21 H25A 3.0800 . no
C21 H20 2.0800 . no
C21 H30A 2.6500 . no
C21 H14B 2.8900 2_656 no
C22 H27C 3.0100 2_656 no
C22 H21 2.0800 . no
C22 H34C 3.0600 . no
C22 H18 2.0900 . no
C23 H28C 3.0800 . no
C24 H28A 3.0300 . no
C25 H29B 2.6500 . no
C25 H20 2.8400 . no
C27 H12C 3.0600 . no
C27 H34A 2.8700 . no
C28 H23C 3.0500 . no
C28 H11A 3.0100 3_657 no
C28 H24B 2.8100 . no
C29 H25B 2.7500 . no
C29 H5A 2.9500 1_655 no
C29 H18 3.0800 2_646 no
C30 H21 2.9900 . no
C31 H33B 2.8400 . no
C31 H19 3.0300 2_646 no
C31 H32C 3.0100 . no
C32 H31C 3.0100 . no
C34 H27A 2.7900 . no
Li1 C4 2.655(6) 2_546 no
Li1 C3 2.592(6) 2_546 no
Li1 C1A 3.516(9) 2_546 no
Li1 C2 3.363(6) 2_546 no
Li1 C4A 3.239(10) 2_546 no
Li1 C2A 2.725(10) 2_546 no
Li1 C5 3.399(6) 2_546 no
Li1 C3A 2.513(11) 2_546 no
Li1 C5A 3.714(9) 2_546 no
Li2 C19 2.584(5) 2_646 no
Li2 C22 3.454(5) 2_646 no
Li2 C18 2.678(5) 2_646 no
Li2 C20 3.302(5) 2_646 no
Li1 H10A 3.0100 . no
Li1 H3 2.6600 2_546 no
Li1 H4 2.8000 2_546 no
Li1 H3A 2.5300 2_546 no
Li1 H10C 2.5800 . no
Li1 H14A 2.4600 . no
Li1 H14C 2.3100 . no
Li1 H2A 2.9000 2_546 no
Li2 H29B 3.0000 . no
Li2 H18 2.8000 2_646 no
Li2 H29A 2.3800 . no
Li2 H27A 2.4700 . no
Li2 H27C 2.3100 . no
Li2 H19 2.6700 2_646 no
H1 C9 3.0800 . no
H1 H29B 2.5700 1_455 no
H1 H25B 2.4100 1_455 no
H1 H9A 2.1400 . no
H1A C9 2.9700 . no
H1A H9A 2.3600 . no
H2 H7B 2.5000 . no
H2A C16 2.9200 2_556 no
H2A H8A 2.0300 . no
H2A C8 2.9800 . no
H2A H16C 2.1700 2_556 no
H2A Li1 2.9000 2_556 no
H3 Li1 2.6600 2_556 no
H3 H8A 2.1500 . no
H3 H16C 2.4500 2_556 no
H3 H10C 2.2000 2_556 no
H3 C8 3.0900 . no
H3A H12A 2.3200 . no
H3A C10 2.8700 2_556 no
H3A C11 3.0900 2_556 no
H3A Si2 3.2600 2_556 no
H3A C12 2.9900 . no
H3A H10C 2.0600 2_556 no
H3A H11B 2.3500 2_556 no
H3A Li1 2.5300 2_556 no
H4 H12A 2.5900 . no
H4 C12 3.1000 . no
H4 H11B 2.1200 2_556 no
H4 Li1 2.8000 2_556 no
H4 Si2 3.4500 2_556 no
H4 C11 2.9800 2_556 no
H4A H15B 2.3200 . no
H4A Cr1 2.9700 . no
H4A H17A 2.3800 . no
H4A Si4 3.3700 . no
H5 C17 2.9300 . no
H5 H17A 2.0400 . no
H5 H30C 2.5300 1_455 no
H5A H29C 2.5900 1_455 no
H5A H17A 2.5300 . no
H5A H29B 2.5200 1_455 no
H5A C29 2.9500 1_455 no
H6A C11 2.8400 . no
H6A H11A 2.4900 . no
H6A H11B 2.4900 . no
H6C H14A 2.5000 . no
H7A C11 3.0200 . no
H7A H9B 2.5600 . no
H7A Si2 3.1700 . no
H7A H11A 2.2700 . no
H7B H2 2.5000 . no
H8A Cr1 3.0900 . no
H8A H3 2.1500 . no
H8A C2A 2.5800 . no
H8A H2A 2.0300 . no
H8A C3 2.6100 . no
H8A C2 3.0300 . no
H8B C14 2.8100 . no
H8B Cr1 3.4900 . no
H8B H14A 1.9600 . no
H9A C5A 3.0100 . no
H9A C1A 2.8400 . no
H9A H1A 2.3600 . no
H9A Cr1 3.4300 . no
H9A C1 2.7000 . no
H9A H1 2.1400 . no
H9B H7A 2.5600 . no
H9B C7 3.0400 . no
H10A C17 2.6900 . no
H10A Si4 3.4600 . no
H10A Cr1 3.2900 . no
H10A Li1 3.0100 . no
H10A H17B 1.8700 . no
H10C C2A 3.0900 2_546 no
H10C Li1 2.5800 . no
H10C C3 2.7700 2_546 no
H10C C4 2.9900 2_546 no
H10C H3 2.2000 2_546 no
H10C C3A 2.7200 2_546 no
H10C H3A 2.0600 2_546 no
H11A H6A 2.4900 . no
H11A H28C 2.5600 3_657 no
H11A H7A 2.2700 . no
H11A C28 3.0100 3_657 no
H11A Si1 3.1700 . no
H11A C7 3.0100 . no
H11B H6A 2.4900 . no
H11B C4 3.0400 2_546 no
H11B H4 2.1200 2_546 no
H11B H3A 2.3500 2_546 no
H12A C4 2.9700 . no
H12A H4 2.5900 . no
H12A Cr1 3.2100 . no
H12A C3A 2.8500 . no
H12A H3A 2.3200 . no
H12C C27 3.0600 . no
H13A H16A 2.2300 . no
H13A C16 3.0500 . no
H13A Si4 3.4800 . no
H13C C15 3.0600 . no
H13C H15A 2.2800 . no
H13C Si4 3.2900 . no
H13C H31C 2.4800 3_656 no
H14A H6C 2.5000 . no
H14A H8B 1.9600 . no
H14A Cr1 3.4900 . no
H14A Si1 2.9900 . no
H14A C8 2.7200 . no
H14A Li1 2.4600 . no
H14B H21 2.3200 2_646 no
H14B C20 3.0800 2_646 no
H14B C21 2.8900 2_646 no
H14C C1 2.6900 2_546 no
H14C C2 2.9400 2_546 no
H14C C5 2.8200 2_546 no
H14C C1A 2.8000 2_546 no
H14C Li1 2.3100 . no
H14C C2A 3.0700 2_546 no
H14C C4A 2.9500 2_546 no
H14C C5A 2.6900 2_546 no
H15A C13 3.0100 . no
H15A H13C 2.2800 . no
H15A Si3 3.1900 . no
H15B C4A 3.0500 . no
H15B H4A 2.3200 . no
H16A H31C 2.5400 3_656 no
H16A C13 2.8000 . no
H16A H13A 2.2300 . no
H16C C2A 3.0100 2_546 no
H16C H3 2.4500 2_546 no
H16C H2A 2.1700 2_546 no
H17A H5 2.0400 . no
H17A C5 2.5900 . no
H17A Cr1 3.1600 . no
H17A C5A 2.8100 . no
H17A H29C 2.5100 1_455 no
H17A C4A 2.7300 . no
H17A H4A 2.3800 . no
H17A H5A 2.5300 . no
H17B H10A 1.8700 . no
H17B C10 2.7900 . no
H18 H34C 2.2500 . no
H18 C29 3.0800 2_656 no
H18 Li2 2.8000 2_656 no
H18 H24A 2.4000 2_656 no
H18 H29A 2.1600 2_656 no
H19 Si7 3.3700 2_656 no
H19 C31 3.0300 2_656 no
H19 Li2 2.6700 2_656 no
H19 H29A 2.4200 2_656 no
H19 H31A 2.2500 2_656 no
H20 Si5 3.4600 . no
H20 C25 2.8400 . no
H20 H25A 1.9600 . no
H21 C30 2.9900 . no
H21 H30A 2.0600 . no
H21 C14 3.0700 2_656 no
H21 H14B 2.3200 2_656 no
H22 H32A 2.5000 . no
H23B H33C 2.3700 4_555 no
H23C Si6 3.2800 . no
H23C C28 3.0500 . no
H23C H28C 2.3000 . no
H24A C18 3.0300 2_646 no
H24A H18 2.4000 2_646 no
H24B C28 2.8100 . no
H24B H28A 2.2700 . no
H25A Cr2 3.1200 . no
H25A C20 2.5200 . no
H25A C21 3.0800 . no
H25A H20 1.9600 . no
H25B C29 2.7500 . no
H25B H1 2.4100 1_655 no
H25B H29B 1.8100 . no
H25C H32B 2.4500 4_555 no
H26A Cr2 3.2100 . no
H26A C19 3.0200 . no
H27A Cr2 3.4900 . no
H27A Si8 3.0500 . no
H27A C34 2.7900 . no
H27A Li2 2.4700 . no
H27A H33A 2.5600 . no
H27A H34A 2.0200 . no
H27C Li2 2.3100 . no
H27C C19 3.0600 2_646 no
H27C C20 2.7000 2_646 no
H27C C21 2.6500 2_646 no
H27C C22 3.0100 2_646 no
H28A Si5 3.4700 . no
H28A C24 3.0300 . no
H28A H24B 2.2700 . no
H28C Si5 3.3100 . no
H28C C23 3.0800 . no
H28C H23C 2.3000 . no
H28C H11A 2.5600 3_657 no
H29A Li2 2.3800 . no
H29A C18 2.6500 2_646 no
H29A C19 2.7700 2_646 no
H29A H18 2.1600 2_646 no
H29A H19 2.4200 2_646 no
H29B Cr2 3.3900 . no
H29B Si5 3.4400 . no
H29B C25 2.6500 . no
H29B Li2 3.0000 . no
H29B H1 2.5700 1_655 no
H29B H25B 1.8100 . no
H29B H5A 2.5200 1_655 no
H29C C17 2.9300 1_655 no
H29C H17A 2.5100 1_655 no
H29C H5A 2.5900 1_655 no
H30A Cr2 3.3800 . no
H30A C21 2.6500 . no
H30A H21 2.0600 . no
H30C H5 2.5300 1_655 no
H31A H33B 2.3600 . no
H31A H19 2.2500 2_646 no
H31C Si8 3.2500 . no
H31C C32 3.0100 . no
H31C H32C 2.2400 . no
H31C C13 3.0500 3_656 no
H31C H13C 2.4800 3_656 no
H31C H16A 2.5400 3_656 no
H32A H22 2.5000 . no
H32B H25C 2.4500 4_454 no
H32C Si7 3.2600 . no
H32C C31 3.0100 . no
H32C H31C 2.2400 . no
H33A H27A 2.5600 . no
H33A C20 3.0900 2_646 no
H33B C31 2.8400 . no
H33B H31A 2.3600 . no
H33C H23B 2.3700 4_454 no
H34A Cr2 3.3800 . no
H34A C27 2.8700 . no
H34A H27A 2.0200 . no
H34C Cr2 3.1900 . no
H34C C18 2.7000 . no
H34C C22 3.0600 . no
H34C H18 2.2500 . no

loop_
_geom_torsion_atom_site_label_1
_geom_torsion_atom_site_label_2
_geom_torsion_atom_site_label_3
_geom_torsion_atom_site_label_4
_geom_torsion
_geom_torsion_publ_flag
N2 Cr1 N1 Si1 116.37(11) no
C1 Cr1 N1 Si1 -93.94(16) no
C2 Cr1 N1 Si1 -59.96(13) no
C3 Cr1 N1 Si1 -28.86(19) no
C4 Cr1 N1 Si1 -30.0(3) no
C5 Cr1 N1 Si1 -103.0(2) no
N2 Cr1 N1 Si2 -101.16(10) no
C1 Cr1 N1 Si2 48.53(16) no
C2 Cr1 N1 Si2 82.51(13) no
C3 Cr1 N1 Si2 113.61(16) no
C4 Cr1 N1 Si2 112.5(3) no
C5 Cr1 N1 Si2 39.4(3) no
N2 Cr1 N1 Li1 -1.52(12) no
C1 Cr1 N1 Li1 148.17(16) no
C2 Cr1 N1 Li1 -177.85(14) no
C3 Cr1 N1 Li1 -146.75(17) no
C4 Cr1 N1 Li1 -147.8(3) no
C5 Cr1 N1 Li1 139.1(2) no
N2 Cr1 C1 C5 -39.3(4) no
C2 Cr1 C1 C5 115.5(4) no
C3 Cr1 C1 C5 77.9(3) no
C4 Cr1 C1 C5 36.7(3) no
C5 Cr1 N2 Li1 -157.11(17) no
C1 Cr1 C4 C3 79.1(3) no
C2 Cr1 C4 C3 37.3(3) no
C5 Cr1 C4 C3 115.1(4) no
N1 Cr1 C4 C5 -113.5(3) no
N2 Cr1 C4 C5 101.4(2) no
N1 Cr1 C2 C1 -117.1(2) no
C3 Cr1 C2 C1 115.0(4) no
C4 Cr1 C2 C1 77.9(3) no
C5 Cr1 C2 C1 36.7(3) no
N1 Cr1 C2 C3 127.9(2) no
C1 Cr1 C2 C3 -115.0(4) no
C4 Cr1 C2 C3 -37.1(3) no
C5 Cr1 C2 C3 -78.3(3) no
C2 Cr1 C5 C1 -38.1(3) no
C3 Cr1 C5 C1 -79.7(3) no
C4 Cr1 C5 C1 -117.3(4) no
N1 Cr1 N2 Si3 -90.55(11) no
C1 Cr1 N2 Si3 132.70(18) no
C3 Cr1 N2 Si3 48.4(2) no
C4 Cr1 N2 Si3 74.90(16) no
C5 Cr1 N2 Si3 110.81(15) no
N1 Cr1 N2 Si4 126.57(11) no
C1 Cr1 N2 Si4 -10.2(2) no
C3 Cr1 N2 Si4 -94.49(18) no
C4 Cr1 N2 Si4 -67.98(16) no
C5 Cr1 N2 Si4 -32.06(17) no
N1 Cr1 N2 Li1 1.53(12) no
C1 Cr1 N2 Li1 -135.2(2) no
C3 Cr1 N2 Li1 140.47(18) no
C4 Cr1 N2 Li1 166.98(16) no
N1 Cr1 C4 C3 1.7(5) no
N2 Cr1 C4 C3 -143.5(3) no
N1 Cr1 C5 C4 132.3(2) no
N2 Cr1 C5 C4 -89.5(2) no
C1 Cr1 C5 C4 117.3(4) no
C2 Cr1 C5 C4 79.2(3) no
C1 Cr1 C4 C5 -36.0(2) no
C2 Cr1 C4 C5 -77.8(3) no
C3 Cr1 C4 C5 -115.1(4) no
C3 Cr1 C1 C2 -37.7(2) no
C4 Cr1 C1 C2 -78.8(3) no
C5 Cr1 C1 C2 -115.5(4) no
N1 Cr1 C5 C1 15.1(4) no
N2 Cr1 C5 C1 153.2(2) no
C3 Cr1 C5 C4 37.6(2) no
N1 Cr1 C1 C2 73.3(3) no
N2 Cr1 C1 C2 -154.9(2) no
N1 Cr1 C3 C4 -179.2(3) no
N2 Cr1 C3 C4 49.5(3) no
N1 Cr1 C3 C2 -63.1(3) no
N2 Cr1 C3 C2 165.53(19) no
C5 Cr1 C3 C4 -37.6(3) no
C1 Cr1 C3 C2 38.0(2) no
C4 Cr1 C3 C2 116.0(4) no
C5 Cr1 C3 C2 78.4(3) no
C2 Cr1 C3 C4 -116.0(4) no
C1 Cr1 C3 C4 -78.0(3) no
N1 Cr1 C1 C5 -171.1(2) no
C21 Cr2 N3 Li2 -134.72(15) no
N4 Cr2 C21 C20 -168.86(15) no
C18 Cr2 C21 C20 78.89(18) no
C20 Cr2 N3 Li2 -155.99(13) no
C19 Cr2 N3 Li2 168.10(13) no
N3 Cr2 C18 C19 48.1(2) no
C21 Cr2 C18 C19 -78.47(18) no
N3 Cr2 C21 C20 -38.0(2) no
C19 Cr2 C22 C21 78.02(17) no
C20 Cr2 C22 C21 36.67(16) no
C18 Cr2 N3 Li2 142.32(14) no
C20 Cr2 N4 Li2 136.43(17) no
C21 Cr2 N4 Li2 147.82(13) no
C22 Cr2 N4 Li2 -178.46(13) no
C22 Cr2 C18 C19 -116.1(3) no
C18 Cr2 C22 C21 115.1(2) no
C18 Cr2 N4 Si7 113.87(12) no
C19 Cr2 N4 Si7 111.7(2) no
C20 Cr2 N4 Si7 38.2(2) no
N4 Cr2 N3 Li2 1.16(13) no
C19 Cr2 C21 C20 37.57(16) no
N4 Cr2 C18 C19 -178.41(15) no
C20 Cr2 C18 C19 -37.60(17) no
C21 Cr2 N4 Si8 -93.05(13) no
C22 Cr2 N4 Si8 -59.34(13) no
N3 Cr2 N4 Li2 -1.15(12) no
N3 Cr2 C18 C22 164.16(15) no
N4 Cr2 C18 C22 -62.34(19) no
C19 Cr2 C18 C22 116.1(3) no
C20 Cr2 C18 C22 78.48(18) no
C21 Cr2 C18 C22 37.60(16) no
C21 Cr2 N3 Si5 -9.75(18) no
N4 Cr2 N3 Si6 -91.15(11) no
C18 Cr2 N3 Si6 50.01(16) no
C19 Cr2 N3 Si6 75.80(12) no
C21 Cr2 N3 Si6 132.97(13) no
C18 Cr2 N4 Si8 -28.74(15) no
C19 Cr2 N4 Si8 -30.9(3) no
C20 Cr2 N4 Si8 -104.45(17) no
C21 Cr2 C20 C19 115.6(2) no
C22 Cr2 C20 C19 78.58(17) no
N3 Cr2 C20 C21 153.96(16) no
C18 Cr2 N4 Li2 -147.87(13) no
C19 Cr2 N4 Li2 -150.0(2) no
C22 Cr2 C20 C21 -37.00(17) no
C20 Cr2 N3 Si5 -31.02(13) no
N4 Cr2 C19 C20 -112.1(2) no
C18 Cr2 C19 C20 -115.3(2) no
N3 Cr2 N4 Si7 -99.41(10) no
C22 Cr2 C19 C20 -78.26(18) no
C20 Cr2 N3 Si6 111.71(11) no
C21 Cr2 N4 Si7 49.56(13) no
C22 Cr2 C21 C20 116.4(2) no
N3 Cr2 C21 C22 -154.45(15) no
N4 Cr2 C21 C22 74.71(17) no
C18 Cr2 C21 C22 -37.54(16) no
C19 Cr2 C21 C22 -78.86(17) no
N4 Cr2 N3 Si5 126.13(10) no
C18 Cr2 N3 Si5 -92.71(14) no
C19 Cr2 N3 Si5 -66.93(12) no
C19 Cr2 C20 C21 -115.6(2) no
N3 Cr2 N4 Si8 117.98(11) no
C18 Cr2 C20 C19 37.45(15) no
N3 Cr2 C19 C18 -144.58(17) no
N4 Cr2 C22 C18 129.05(16) no
C20 Cr2 C22 C18 -78.47(17) no
C21 Cr2 C22 C18 -115.1(2) no
C22 Cr2 N4 Si7 83.27(12) no
N3 Cr2 C19 C20 100.13(16) no
C20 Cr2 C21 C22 -116.4(2) no
N3 Cr2 C20 C19 -90.46(16) no
N4 Cr2 C19 C18 3.2(3) no
C20 Cr2 C19 C18 115.3(2) no
N4 Cr2 C20 C21 18.9(3) no
C18 Cr2 C20 C21 -78.13(18) no
N4 Cr2 C22 C21 -115.82(16) no
C22 Cr2 C19 C18 37.03(17) no
C19 Cr2 C22 C18 -37.12(16) no
N4 Cr2 C20 C19 134.43(17) no
C21 Cr2 C19 C18 78.24(18) no
C21 Cr2 C19 C20 -37.06(16) no
C6 Si1 N1 Si2 79.10(15) no
C7 Si1 N1 Cr1 99.21(13) no
C8 Si1 N1 Li1 76.87(19) no
C8 Si1 N1 Cr1 -19.18(15) no
C7 Si1 N1 Li1 -164.75(18) no
C8 Si1 N1 Si2 -160.47(12) no
C6 Si1 N1 Cr1 -139.61(12) no
C7 Si1 N1 Si2 -42.08(16) no
C6 Si1 N1 Li1 -43.57(19) no
C9 Si2 N1 Li1 -146.84(16) no
C11 Si2 N1 Si1 -39.27(15) no
C11 Si2 N1 Li1 91.43(16) no
C9 Si2 N1 Cr1 -59.41(14) no
C9 Si2 N1 Si1 82.46(15) no
C10 Si2 N1 Li1 -27.61(17) no
C10 Si2 N1 Cr1 59.82(13) no
C11 Si2 N1 Cr1 178.86(10) no
C10 Si2 N1 Si1 -158.31(12) no
C12 Si3 N2 Si4 93.74(14) no
C14 Si3 N2 Si4 -145.27(12) no
C13 Si3 N2 Si4 -28.85(16) no
C13 Si3 N2 Li1 104.57(16) no
C14 Si3 N2 Cr1 72.62(13) no
C13 Si3 N2 Cr1 -170.97(11) no
C12 Si3 N2 Li1 -132.84(15) no
C14 Si3 N2 Li1 -11.84(16) no
C12 Si3 N2 Cr1 -48.37(14) no
C16 Si4 N2 Si3 73.04(15) no
C15 Si4 N2 Cr1 91.34(13) no
C17 Si4 N2 Si3 -170.15(12) no
C17 Si4 N2 Cr1 -28.42(15) no
C16 Si4 N2 Li1 -45.6(2) no
C15 Si4 N2 Si3 -50.39(15) no
C16 Si4 N2 Cr1 -145.24(11) no
C17 Si4 N2 Li1 71.3(2) no
C15 Si4 N2 Li1 -168.98(18) no
C23 Si5 N3 Li2 -169.79(18) no
C24 Si5 N3 Li2 -47.3(2) no
C23 Si5 N3 Cr2 91.15(13) no
C25 Si5 N3 Li2 69.5(2) no
C23 Si5 N3 Si6 -50.17(16) no
C24 Si5 N3 Cr2 -146.36(12) no
C24 Si5 N3 Si6 72.32(15) no
C25 Si5 N3 Si6 -170.86(13) no
C25 Si5 N3 Cr2 -29.55(15) no
C28 Si6 N3 Si5 -29.48(17) no
C26 Si6 N3 Li2 -131.87(16) no
C27 Si6 N3 Cr2 72.92(13) no
C28 Si6 N3 Li2 104.57(16) no
C27 Si6 N3 Li2 -11.73(16) no
C26 Si6 N3 Cr2 -47.22(14) no
C28 Si6 N3 Cr2 -170.79(11) no
C27 Si6 N3 Si5 -145.77(12) no
C26 Si6 N3 Si5 94.08(15) no
C29 Si7 N4 Cr2 63.74(13) no
C31 Si7 N4 Cr2 -178.93(10) no
C29 Si7 N4 Si8 -154.35(12) no
C31 Si7 N4 Li2 94.23(16) no
C30 Si7 N4 Cr2 -56.92(14) no
C29 Si7 N4 Li2 -23.10(17) no
C30 Si7 N4 Li2 -143.76(16) no
C30 Si7 N4 Si8 85.00(15) no
C31 Si7 N4 Si8 -37.01(15) no
C32 Si8 N4 Li2 -164.63(18) no
C34 Si8 N4 Si7 -160.82(12) no
C32 Si8 N4 Si7 -42.54(16) no
C34 Si8 N4 Cr2 -19.65(15) no
C34 Si8 N4 Li2 77.09(19) no
C33 Si8 N4 Cr2 -140.23(11) no
C33 Si8 N4 Li2 -43.49(19) no
C33 Si8 N4 Si7 78.60(14) no
C32 Si8 N4 Cr2 98.63(13) no
Si2 N1 Li1 N2 115.28(14) no
Cr1 N1 Li1 N2 1.55(13) no
Si1 N1 Li1 N2 -114.32(15) no
Si3 N2 Li1 N1 112.95(14) no
Si4 N2 Li1 N1 -118.23(16) no
Cr1 N2 Li1 N1 -1.54(13) no
Si6 N3 Li2 N4 113.38(14) no
Si5 N3 Li2 N4 -116.68(17) no
Cr2 N3 Li2 N4 -1.16(13) no
Si7 N4 Li2 N3 114.59(14) no
Cr2 N4 Li2 N3 1.17(13) no
Si8 N4 Li2 N3 -114.95(15) no
C5 C1 C2 Cr1 -64.8(3) no
Cr1 C1 C5 C4 -64.2(3) no
C2 C1 C5 Cr1 63.8(3) no
C5 C1 C2 C3 1.8(5) no
C2 C1 C5 C4 -0.4(5) no
Cr1 C1 C2 C3 66.7(3) no
C1 C2 C3 C4 -2.6(5) no
Cr1 C2 C3 C4 63.5(3) no
C1 C2 C3 Cr1 -66.1(3) no
C2 C3 C4 C5 2.4(5) no
Cr1 C3 C4 C5 65.2(3) no
C2 C3 C4 Cr1 -62.8(3) no
C3 C4 C5 Cr1 -65.6(3) no
C3 C4 C5 C1 -1.2(5) no
Cr1 C4 C5 C1 64.4(3) no
Cr2 C18 C19 C20 65.35(18) no
C19 C18 C22 Cr2 63.24(18) no
C22 C18 C19 C20 2.4(3) no
Cr2 C18 C22 C21 -66.26(19) no
C22 C18 C19 Cr2 -62.94(18) no
C19 C18 C22 C21 -3.0(3) no
C18 C19 C20 C21 -0.9(3) no
Cr2 C19 C20 C21 65.12(19) no
C18 C19 C20 Cr2 -66.02(18) no
Cr2 C20 C21 C22 63.82(19) no
C19 C20 C21 C22 -1.0(3) no
C19 C20 C21 Cr2 -64.80(19) no
C20 C21 C22 Cr2 -64.31(19) no
C20 C21 C22 C18 2.5(3) no
Cr2 C21 C22 C18 66.82(19) no
